data_4068610
loop_
_publ_author_name
'Hu, Jian Jin'
'Li, Fuwei'
'Hor, T. S. Andy'

_publ_section_title
;
 Novel Pt(II) Mono- and Biscarbene Complexes: Synthesis, Structural
 Characterization and Application in Hydrosilylation Catalysis
;
_journal_issue 4
_journal_name_full Organometallics
_journal_page_first 1212
_journal_paper_doi 10.1021/om800978j
_journal_volume 28
_journal_year 2009
_chemical_formula_sum 'C42 H38 Br6 N4 Pt'
_chemical_formula_weight 1273.31
_chemical_name_systematic
; 
 ? 
;
_space_group_IT_number 2
_symmetry_cell_setting triclinic
_symmetry_space_group_name_Hall '-P 1'
_symmetry_space_group_name_H-M 'P -1'
_atom_sites_solution_hydrogens geom
_atom_sites_solution_primary direct
_atom_sites_solution_secondary difmap
_audit_creation_method SHELXL-97
_cell_angle_alpha 63.442(2)
_cell_angle_beta 84.174(2)
_cell_angle_gamma 71.003(2)
_cell_formula_units_Z 1
_cell_length_a 8.5907(9)
_cell_length_b 11.9725(13)
_cell_length_c 12.6266(13)
_cell_measurement_reflns_used 1258
_cell_measurement_temperature 295(2)
_cell_measurement_theta_max 25.04
_cell_measurement_theta_min 2.51
_cell_volume 1096.9(2)
_computing_cell_refinement 'Bruker SMART'
_computing_data_collection 'Bruker SMART'
_computing_data_reduction 'Bruker SAINT'
_computing_molecular_graphics 'Bruker SHELXTL'
_computing_publication_material 'Bruker SHELXTL'
_computing_structure_refinement 'SHELXL-97 (Sheldrick, 1997)'
_computing_structure_solution 'SHELXS-97 (Sheldrick, 1990)'
_diffrn_ambient_temperature 295(2)
_diffrn_measured_fraction_theta_full 0.987
_diffrn_measured_fraction_theta_max 0.987
_diffrn_measurement_device_type 'CCD area detector'
_diffrn_measurement_method 'phi and omega scans'
_diffrn_radiation_monochromator graphite
_diffrn_radiation_source 'fine-focus sealed tube'
_diffrn_radiation_type MoK\a
_diffrn_radiation_wavelength 0.71073
_diffrn_reflns_av_R_equivalents 0.0402
_diffrn_reflns_av_sigmaI/netI 0.0881
_diffrn_reflns_limit_h_max 11
_diffrn_reflns_limit_h_min -11
_diffrn_reflns_limit_k_max 9
_diffrn_reflns_limit_k_min -15
_diffrn_reflns_limit_l_max 16
_diffrn_reflns_limit_l_min -16
_diffrn_reflns_number 7505
_diffrn_reflns_theta_full 27.50
_diffrn_reflns_theta_max 27.50
_diffrn_reflns_theta_min 1.81
_exptl_absorpt_coefficient_mu 8.696
_exptl_absorpt_correction_T_max 0.8453
_exptl_absorpt_correction_T_min 0.4767
_exptl_absorpt_correction_type empirical
_exptl_crystal_colour Orange
_exptl_crystal_density_diffrn 1.928
_exptl_crystal_density_meas ?
_exptl_crystal_density_method empirical
_exptl_crystal_description Block
_exptl_crystal_F_000 606
_exptl_crystal_size_max 0.10
_exptl_crystal_size_mid 0.04
_exptl_crystal_size_min 0.02
_refine_diff_density_max 2.991
_refine_diff_density_min -1.767
_refine_diff_density_rms 0.194
_refine_ls_extinction_method none
_refine_ls_goodness_of_fit_ref 0.982
_refine_ls_hydrogen_treatment constr
_refine_ls_matrix_type full
_refine_ls_number_parameters 241
_refine_ls_number_reflns 4965
_refine_ls_number_restraints 0
_refine_ls_restrained_S_all 0.982
_refine_ls_R_factor_all 0.0843
_refine_ls_R_factor_gt 0.0598
_refine_ls_shift/su_max 0.001
_refine_ls_shift/su_mean 0.000
_refine_ls_structure_factor_coef Fsqd
_refine_ls_weighting_details 'calc w=1/[\s^2^(Fo^2^)+(0.0510P)^2^+0.0000P] where P=(Fo^2^+2Fc^2^)/3'
_refine_ls_weighting_scheme calc
_refine_ls_wR_factor_gt 0.1104
_refine_ls_wR_factor_ref 0.1196
_reflns_number_gt 3709
_reflns_number_total 4965
_reflns_threshold_expression >2sigma(I)
_cod_data_source_file om800978j_si_001.cif
_cod_data_source_block compound_7
_cod_depositor_comments
;
The following automatic conversions were performed:

'_symmetry_cell_setting' value 'Triclinic' changed to 'triclinic'
according to /home/saulius/struct/CIF-dictionaries/cif_core.dic
dictionary named 'cif_core.dic' version 2.4.2 from 2011-04-26.

Automatic conversion script
Id: cif_fix_values 1715 2011-07-08 13:25:40Z adriana 

The following automatic conversions were performed:

'_exptl_crystal_density_meas' value 'not measured' was changed to '?'
- the value is perceived as not measured.

Automatic conversion script
Id: cif_fix_values 3008 2015-01-20 13:52:24Z robertas 

The following automatic conversions were performed:

'_refine_ls_hydrogen_treatment' value 'contr' was replaced with the
value 'constr' as specified in the replacement file
'src/cod-tools/trunk/data/replacement-values/replacement_values.lst'.

Automatic conversion script
Id: cif_fix_values 5376 2017-05-30 11:51:03Z andrius 
;
_cod_original_sg_symbol_H-M P-1
_cod_database_code 4068610

loop_
_symmetry_equiv_pos_as_xyz
'x, y, z'
'-x, -y, -z'

loop_
_atom_site_label
_atom_site_type_symbol
_atom_site_fract_x
_atom_site_fract_y
_atom_site_fract_z
_atom_site_U_iso_or_equiv
_atom_site_adp_type
_atom_site_occupancy
_atom_site_symmetry_multiplicity
_atom_site_calc_flag
_atom_site_refinement_flags
N1 N 0.6222(8) 0.3513(7) 0.3673(6) 0.0413(17) Uani 1 1 d .
N2 N 0.4300(8) 0.5215(6) 0.2450(5) 0.0353(15) Uani 1 1 d .
C1 C 0.5792(10) 0.4382(8) 0.2530(8) 0.0379(19) Uani 1 1 d .
H1 H 0.6446 0.4394 0.1894 0.046 Uiso 1 1 calc R
C2 C 0.4906(10) 0.3821(8) 0.4353(7) 0.0352(18) Uani 1 1 d .
C3 C 0.4720(11) 0.3238(9) 0.5565(7) 0.044(2) Uani 1 1 d .
H3 H 0.5526 0.2502 0.6085 0.053 Uiso 1 1 calc R
C4 C 0.3269(11) 0.3817(10) 0.5945(8) 0.051(2) Uani 1 1 d .
H4 H 0.3102 0.3471 0.6753 0.061 Uiso 1 1 calc R
C5 C 0.2045(11) 0.4891(10) 0.5182(9) 0.052(2) Uani 1 1 d .
H5 H 0.1081 0.5246 0.5486 0.062 Uiso 1 1 calc R
C6 C 0.2232(10) 0.5453(9) 0.3962(8) 0.043(2) Uani 1 1 d .
H6 H 0.1407 0.6167 0.3440 0.052 Uiso 1 1 calc R
C7 C 0.3698(10) 0.4901(8) 0.3565(7) 0.0371(19) Uani 1 1 d .
C8 C 0.7764(10) 0.2435(8) 0.4107(8) 0.045(2) Uani 1 1 d .
H8A H 0.8208 0.2437 0.4783 0.054 Uiso 1 1 calc R
H8B H 0.8550 0.2586 0.3491 0.054 Uiso 1 1 calc R
C9 C 0.7592(10) 0.1109(8) 0.4468(7) 0.039(2) Uani 1 1 d .
C10 C 0.8006(11) 0.0141(10) 0.5631(9) 0.057(3) Uani 1 1 d .
H10 H 0.8369 0.0328 0.6184 0.069 Uiso 1 1 calc R
C11 C 0.7880(13) -0.1105(11) 0.5973(10) 0.069(3) Uani 1 1 d .
H11 H 0.8120 -0.1740 0.6756 0.083 Uiso 1 1 calc R
C12 C 0.7404(15) -0.1382(11) 0.5149(12) 0.078(4) Uani 1 1 d .
H12 H 0.7387 -0.2228 0.5358 0.094 Uiso 1 1 calc R
C13 C 0.6942(17) -0.0418(14) 0.4003(13) 0.098(4) Uani 1 1 d .
H13 H 0.6553 -0.0599 0.3455 0.117 Uiso 1 1 calc R
C14 C 0.7062(14) 0.0812(11) 0.3677(10) 0.068(3) Uani 1 1 d .
H14 H 0.6774 0.1453 0.2899 0.082 Uiso 1 1 calc R
C15 C 0.3445(10) 0.6307(8) 0.1341(7) 0.040(2) Uani 1 1 d .
H15A H 0.2371 0.6242 0.1262 0.049 Uiso 1 1 calc R
H15B H 0.4072 0.6242 0.0676 0.049 Uiso 1 1 calc R
C16 C 0.3233(11) 0.7626(9) 0.1310(7) 0.042(2) Uani 1 1 d .
C17 C 0.1684(14) 0.8446(11) 0.1296(10) 0.070(3) Uani 1 1 d .
H17 H 0.0766 0.8204 0.1279 0.084 Uiso 1 1 calc R
C18 C 0.1484(17) 0.9628(12) 0.1306(12) 0.087(4) Uani 1 1 d .
H18 H 0.0431 1.0185 0.1296 0.104 Uiso 1 1 calc R
C19 C 0.284(2) 0.9985(11) 0.1332(10) 0.082(4) Uani 1 1 d .
H19 H 0.2702 1.0770 0.1367 0.099 Uiso 1 1 calc R
C20 C 0.4379(16) 0.9189(11) 0.1308(9) 0.067(3) Uani 1 1 d .
H20 H 0.5296 0.9438 0.1312 0.081 Uiso 1 1 calc R
C21 C 0.4579(13) 0.8004(9) 0.1275(8) 0.053(2) Uani 1 1 d .
H21 H 0.5625 0.7473 0.1231 0.063 Uiso 1 1 calc R
Pt1 Pt 1.0000 0.5000 0.0000 0.02872(14) Uani 1 2 d S
Br1 Br 0.94400(11) 0.53861(10) 0.17870(8) 0.0472(2) Uani 1 1 d .
Br2 Br 0.92206(11) 0.29761(8) 0.10370(7) 0.0430(2) Uani 1 1 d .
Br3 Br 1.28941(10) 0.37211(9) 0.07501(8) 0.0459(2) Uani 1 1 d .

loop_
_atom_site_aniso_label
_atom_site_aniso_U_11
_atom_site_aniso_U_22
_atom_site_aniso_U_33
_atom_site_aniso_U_23
_atom_site_aniso_U_13
_atom_site_aniso_U_12
N1 0.043(4) 0.039(4) 0.041(4) -0.017(4) 0.009(3) -0.014(3)
N2 0.036(4) 0.039(4) 0.029(4) -0.015(3) 0.007(3) -0.010(3)
C1 0.037(5) 0.042(5) 0.045(5) -0.028(4) 0.014(4) -0.015(4)
C2 0.043(5) 0.039(5) 0.029(4) -0.018(4) 0.007(4) -0.018(4)
C3 0.047(5) 0.054(6) 0.039(5) -0.024(5) 0.014(4) -0.021(5)
C4 0.056(6) 0.069(7) 0.038(5) -0.029(5) 0.014(4) -0.028(5)
C5 0.040(5) 0.083(7) 0.056(6) -0.050(6) 0.021(5) -0.027(5)
C6 0.035(5) 0.056(6) 0.053(6) -0.037(5) 0.003(4) -0.012(4)
C7 0.036(4) 0.042(5) 0.040(5) -0.022(4) 0.009(4) -0.017(4)
C8 0.043(5) 0.048(5) 0.043(5) -0.019(5) 0.002(4) -0.015(4)
C9 0.032(4) 0.046(5) 0.035(5) -0.020(4) 0.008(4) -0.005(4)
C10 0.050(6) 0.065(7) 0.050(6) -0.024(6) 0.003(5) -0.013(5)
C11 0.068(7) 0.062(7) 0.060(7) -0.012(6) 0.001(6) -0.020(6)
C12 0.090(9) 0.044(7) 0.097(10) -0.025(7) -0.011(7) -0.023(6)
C13 0.113(11) 0.092(10) 0.106(11) -0.051(9) -0.035(9) -0.029(9)
C14 0.095(9) 0.052(6) 0.057(7) -0.018(6) -0.015(6) -0.025(6)
C15 0.041(5) 0.051(5) 0.027(4) -0.019(4) -0.006(4) -0.007(4)
C16 0.048(5) 0.042(5) 0.027(4) -0.013(4) -0.006(4) -0.004(4)
C17 0.064(7) 0.062(7) 0.071(8) -0.028(6) 0.003(6) -0.006(6)
C18 0.090(10) 0.051(7) 0.092(10) -0.026(7) 0.003(8) 0.004(7)
C19 0.138(12) 0.046(7) 0.064(8) -0.026(6) 0.012(8) -0.030(8)
C20 0.109(10) 0.061(7) 0.044(6) -0.024(6) 0.014(6) -0.042(7)
C21 0.075(7) 0.045(6) 0.035(5) -0.016(5) 0.010(5) -0.020(5)
Pt1 0.0331(2) 0.0313(2) 0.0224(2) -0.01512(19) 0.00874(17) -0.00831(19)
Br1 0.0546(6) 0.0663(6) 0.0376(5) -0.0362(5) 0.0184(4) -0.0252(5)
Br2 0.0527(5) 0.0375(5) 0.0384(5) -0.0164(4) 0.0094(4) -0.0164(4)
Br3 0.0390(5) 0.0457(5) 0.0471(5) -0.0204(4) 0.0029(4) -0.0061(4)

loop_
_atom_type_symbol
_atom_type_description
_atom_type_scat_dispersion_real
_atom_type_scat_dispersion_imag
_atom_type_scat_source
C C 0.0033 0.0016 'International Tables Vol C Tables 4.2.6.8 and 6.1.1.4'
H H 0.0000 0.0000 'International Tables Vol C Tables 4.2.6.8 and 6.1.1.4'
N N 0.0061 0.0033 'International Tables Vol C Tables 4.2.6.8 and 6.1.1.4'
Br Br -0.2901 2.4595 'International Tables Vol C Tables 4.2.6.8 and 6.1.1.4'
Pt Pt -1.7033 8.3905 'International Tables Vol C Tables 4.2.6.8 and 6.1.1.4'

loop_
_geom_angle_atom_site_label_1
_geom_angle_atom_site_label_2
_geom_angle_atom_site_label_3
_geom_angle
_geom_angle_site_symmetry_1
_geom_angle_site_symmetry_3
C1 N1 C2 107.6(7) . .
C1 N1 C8 125.7(7) . .
C2 N1 C8 126.7(7) . .
C1 N2 C7 109.2(7) . .
C1 N2 C15 124.8(7) . .
C7 N2 C15 125.9(7) . .
N2 C1 N1 109.8(7) . .
C3 C2 C7 122.8(8) . .
C3 C2 N1 130.8(8) . .
C7 C2 N1 106.5(7) . .
C4 C3 C2 115.5(9) . .
C3 C4 C5 123.0(8) . .
C4 C5 C6 120.9(8) . .
C7 C6 C5 116.9(9) . .
N2 C7 C6 132.3(8) . .
N2 C7 C2 106.9(7) . .
C6 C7 C2 120.8(8) . .
N1 C8 C9 113.8(7) . .
C14 C9 C10 118.6(9) . .
C14 C9 C8 121.3(8) . .
C10 C9 C8 120.1(9) . .
C9 C10 C11 120.7(10) . .
C12 C11 C10 119.2(10) . .
C11 C12 C13 120.6(11) . .
C14 C13 C12 119.6(12) . .
C9 C14 C13 121.3(11) . .
N2 C15 C16 111.6(7) . .
C21 C16 C17 120.2(9) . .
C21 C16 C15 120.0(8) . .
C17 C16 C15 119.8(9) . .
C16 C17 C18 120.1(11) . .
C19 C18 C17 119.9(12) . .
C20 C19 C18 120.1(11) . .
C19 C20 C21 119.9(11) . .
C16 C21 C20 119.6(10) . .
Br2 Pt1 Br2 180.0 . 2_765
Br2 Pt1 Br1 90.41(3) . 2_765
Br2 Pt1 Br1 89.59(3) 2_765 2_765
Br2 Pt1 Br1 89.59(3) . .
Br2 Pt1 Br1 90.41(3) 2_765 .
Br1 Pt1 Br1 179.999(1) 2_765 .
Br2 Pt1 Br3 89.98(3) . .
Br2 Pt1 Br3 90.02(3) 2_765 .
Br1 Pt1 Br3 90.20(3) 2_765 .
Br1 Pt1 Br3 89.80(3) . .
Br2 Pt1 Br3 90.02(3) . 2_765
Br2 Pt1 Br3 89.98(3) 2_765 2_765
Br1 Pt1 Br3 89.80(3) 2_765 2_765
Br1 Pt1 Br3 90.20(3) . 2_765
Br3 Pt1 Br3 179.999(2) . 2_765

loop_
_geom_bond_atom_site_label_1
_geom_bond_atom_site_label_2
_geom_bond_distance
_geom_bond_site_symmetry_2
N1 C1 1.348(10) .
N1 C2 1.402(10) .
N1 C8 1.457(10) .
N2 C1 1.323(10) .
N2 C7 1.378(9) .
N2 C15 1.468(10) .
C2 C3 1.386(11) .
C2 C7 1.387(11) .
C3 C4 1.371(12) .
C4 C5 1.380(13) .
C5 C6 1.395(12) .
C6 C7 1.378(11) .
C8 C9 1.497(12) .
C9 C14 1.360(13) .
C9 C10 1.393(12) .
C10 C11 1.394(14) .
C11 C12 1.357(15) .
C12 C13 1.381(16) .
C13 C14 1.378(15) .
C15 C16 1.511(12) .
C16 C21 1.363(12) .
C16 C17 1.369(13) .
C17 C18 1.374(16) .
C18 C19 1.370(17) .
C19 C20 1.365(16) .
C20 C21 1.391(13) .
Pt1 Br2 2.4648(8) .
Pt1 Br2 2.4649(8) 2_765
Pt1 Br1 2.4705(8) 2_765
Pt1 Br1 2.4705(8) .
Pt1 Br3 2.4750(9) .
Pt1 Br3 2.4750(9) 2_765
